data_3000493
loop_
_publ_author_name
'Zhanina Petkova'
'Rusi Rusew'
'Boris Shivachev'
'Vanya Kurteva'

_journal_name_full 'To be published in Molecules'
_chemical_formula_sum 'C8 H10 N4 S4'
_space_group_name_Hall '-P 2ybc'
_space_group_name_H-M_alt 'P 1 21/c 1'
_cell_angle_alpha 90
_cell_angle_beta 113.270(2)
_cell_angle_gamma 90
_cell_length_a 12.3542(11)
_cell_length_b 5.4771(5)
_cell_length_c 9.8294(8)
_cell_measurement_temperature 295.00
_cell_volume 611.00(9)
_diffrn_ambient_temperature 295.00
_diffrn_radiation_type MoK\a
_diffrn_radiation_wavelength 0.71073
_refine_ls_goodness_of_fit_ref 1.068
_refine_ls_R_factor_all 0.0409
_refine_ls_R_factor_gt 0.0392
_refine_ls_wR_factor_gt 0.0986
_refine_ls_wR_factor_ref 0.1007
_cod_database_code 3000493
_cod_hold_until_date 2025-02-17

loop_
_atom_site_label
_atom_site_fract_x
_atom_site_fract_y
_atom_site_fract_z
? ? ? ?
